data_1544251
loop_
_publ_author_name
'Koh, Dongsoo'

_publ_section_title
;
 (<i>E</i>)-3-(2,3-Dimethoxyphenyl)-1-(2-hydroxy-5-methoxyphenyl)prop-2-en-1-one
;
_journal_coeditor_code HB4081
_journal_issue 10
_journal_name_full IUCrData
_journal_page_first x161492
_journal_paper_doi 10.1107/S2414314616014929
_journal_volume 1
_journal_year 2016
_chemical_formula_iupac 'C18 H18 O5'
_chemical_formula_moiety 'C18 H18 O5'
_chemical_formula_sum 'C18 H18 O5'
_chemical_formula_weight 314.32
_chemical_name_systematic
;
(<i>E</i>)-3-(2,3-Dimethoxyphenyl)-1-(2-hydroxy-5-methoxyphenyl)prop-2-en-1-one
;
_space_group_IT_number 14
_symmetry_cell_setting monoclinic
_symmetry_space_group_name_Hall '-P 2ybc'
_symmetry_space_group_name_H-M 'P 1 21/c 1'
_atom_sites_solution_hydrogens geom
_atom_sites_solution_primary direct
_atom_sites_solution_secondary difmap
_audit_creation_method SHELXTL
_cell_angle_alpha 90.00
_cell_angle_beta 98.751(3)
_cell_angle_gamma 90.00
_cell_formula_units_Z 4
_cell_length_a 4.6056(3)
_cell_length_b 24.7911(13)
_cell_length_c 13.7523(7)
_cell_measurement_reflns_used 9647
_cell_measurement_temperature 223(2)
_cell_measurement_theta_max 24.08
_cell_measurement_theta_min 2.22
_cell_volume 1551.93(15)
_computing_cell_refinement
;
SAINT (Bruker, 2000)
;
_computing_data_collection
;
APEX2 (Bruker, 2000)
;
_computing_data_reduction
;
SAINT (Bruker, 2000)
;
_computing_molecular_graphics
;
SHELXTL (Sheldrick, 2008)
;
_computing_publication_material
;
SHELXTL (Sheldrick, 2008)
;
_computing_structure_refinement
;
SHELXTL (Sheldrick, 2008)
;
_computing_structure_solution
;
SHELXTL (Sheldrick, 2008)
;
_diffrn_ambient_temperature 223(2)
_diffrn_measured_fraction_theta_full 0.998
_diffrn_measured_fraction_theta_max 0.998
_diffrn_measurement_device_type 'Bruker PHOTON 100 CMOS'
_diffrn_measurement_method '\f and \w scans'
_diffrn_radiation_monochromator graphite
_diffrn_radiation_source 'fine-focus sealed tube'
_diffrn_radiation_type MoK\a
_diffrn_radiation_wavelength 0.71073
_diffrn_reflns_av_R_equivalents 0.0996
_diffrn_reflns_av_sigmaI/netI 0.0317
_diffrn_reflns_limit_h_max 6
_diffrn_reflns_limit_h_min -6
_diffrn_reflns_limit_k_max 33
_diffrn_reflns_limit_k_min -33
_diffrn_reflns_limit_l_max 18
_diffrn_reflns_limit_l_min -18
_diffrn_reflns_number 68518
_diffrn_reflns_theta_full 28.36
_diffrn_reflns_theta_max 28.36
_diffrn_reflns_theta_min 2.22
_exptl_absorpt_coefficient_mu 0.098
_exptl_absorpt_correction_T_max 0.993
_exptl_absorpt_correction_T_min 0.985
_exptl_absorpt_correction_type multi-scan
_exptl_absorpt_process_details
;
(SADABS; Bruker, 2000)
;
_exptl_crystal_colour orange
_exptl_crystal_density_diffrn 1.345
_exptl_crystal_density_method 'not measured'
_exptl_crystal_description Block
_exptl_crystal_F_000 664
_exptl_crystal_size_max 0.15
_exptl_crystal_size_mid 0.12
_exptl_crystal_size_min 0.07
_refine_diff_density_max 0.159
_refine_diff_density_min -0.208
_refine_ls_extinction_method none
_refine_ls_goodness_of_fit_ref 1.018
_refine_ls_hydrogen_treatment constr
_refine_ls_matrix_type full
_refine_ls_number_parameters 212
_refine_ls_number_reflns 3870
_refine_ls_number_restraints 0
_refine_ls_restrained_S_all 1.018
_refine_ls_R_factor_all 0.1004
_refine_ls_R_factor_gt 0.0499
_refine_ls_shift/su_max 0.001
_refine_ls_shift/su_mean 0.000
_refine_ls_structure_factor_coef Fsqd
_refine_ls_weighting_details 'calc w=1/[\s^2^(Fo^2^)+(0.0465P)^2^+0.4891P] where P=(Fo^2^+2Fc^2^)/3'
_refine_ls_weighting_scheme calc
_refine_ls_wR_factor_gt 0.1057
_refine_ls_wR_factor_ref 0.1263
_reflns_number_gt 2340
_reflns_number_total 3870
_reflns_threshold_expression I>2\s(I)
_cod_data_source_file hb4081sup1.cif
_cod_data_source_block I
_cod_original_sg_symbol_H-M 'P 21/c'
_cod_database_code 1544251

loop_
_symmetry_equiv_pos_as_xyz
'x, y, z'
'-x, y+1/2, -z+1/2'
'-x, -y, -z'
'x, -y-1/2, z-1/2'

loop_
_atom_site_type_symbol
_atom_site_label
_atom_site_fract_x
_atom_site_fract_y
_atom_site_fract_z
_atom_site_U_iso_or_equiv
_atom_site_adp_type
_atom_site_calc_flag
_atom_site_refinement_flags
_atom_site_occupancy
_atom_site_symmetry_multiplicity
C C1 0.7490(4) 0.69540(7) 0.89539(13) 0.0489(5) Uani d . 1 1
O O1 0.8227(4) 0.72888(5) 0.83684(10) 0.0707(4) Uani d . 1 1
C C2 0.5807(4) 0.71236(7) 0.97281(13) 0.0463(4) Uani d . 1 1
C C3 0.5374(4) 0.76761(7) 0.98920(15) 0.0547(5) Uani d . 1 1
O O2 0.6399(4) 0.80615(5) 0.93304(12) 0.0727(4) Uani d . 1 1
H H2 0.7084 0.7916 0.8871 0.109 Uiso calc R 1 1
C C4 0.3920(5) 0.78349(8) 1.06494(18) 0.0655(6) Uani d . 1 1
H H4 0.3710 0.8205 1.0772 0.079 Uiso calc R 1 1
C C5 0.2771(4) 0.74642(9) 1.12297(16) 0.0628(6) Uani d . 1 1
H H5 0.1766 0.7581 1.1737 0.075 Uiso calc R 1 1
C C6 0.3100(4) 0.69169(8) 1.10626(15) 0.0538(5) Uani d . 1 1
C C7 0.4625(4) 0.67553(7) 1.03285(13) 0.0490(5) Uani d . 1 1
H H7 0.4881 0.6384 1.0227 0.059 Uiso calc R 1 1
O O3 0.1997(3) 0.65114(6) 1.15815(11) 0.0715(4) Uani d . 1 1
C C8 0.0446(5) 0.66650(10) 1.23604(16) 0.0731(6) Uani d . 1 1
H H8A 0.1769 0.6853 1.2865 0.110 Uiso calc R 1 1
H H8B -0.0316 0.6345 1.2641 0.110 Uiso calc R 1 1
H H8C -0.1170 0.6901 1.2105 0.110 Uiso calc R 1 1
C C9 0.8415(4) 0.63896(7) 0.88882(13) 0.0483(4) Uani d . 1 1
H H9 0.7940 0.6139 0.9353 0.058 Uiso calc R 1 1
C C10 0.9897(4) 0.62256(7) 0.81934(13) 0.0459(4) Uani d . 1 1
H H10 1.0146 0.6478 0.7703 0.055 Uiso calc R 1 1
C C11 1.1186(4) 0.56948(6) 0.81078(12) 0.0418(4) Uani d . 1 1
C C12 1.2194(4) 0.55511(6) 0.72359(12) 0.0390(4) Uani d . 1 1
C C13 1.3518(4) 0.50506(6) 0.71390(12) 0.0400(4) Uani d . 1 1
C C14 1.3921(4) 0.46977(7) 0.79275(13) 0.0493(4) Uani d . 1 1
H H14 1.4852 0.4364 0.7876 0.059 Uiso calc R 1 1
C C15 1.2936(5) 0.48418(7) 0.87926(14) 0.0572(5) Uani d . 1 1
H H15 1.3200 0.4601 0.9327 0.069 Uiso calc R 1 1
C C16 1.1587(5) 0.53265(8) 0.88889(14) 0.0541(5) Uani d . 1 1
H H16 1.0925 0.5413 0.9484 0.065 Uiso calc R 1 1
O O4 1.1979(3) 0.59122(4) 0.64707(8) 0.0437(3) Uani d . 1 1
C C17 0.9323(4) 0.58633(8) 0.57896(13) 0.0519(5) Uani d . 1 1
H H17A 0.9226 0.5508 0.5493 0.078 Uiso calc R 1 1
H H17B 0.9287 0.6135 0.5281 0.078 Uiso calc R 1 1
H H17C 0.7653 0.5914 0.6133 0.078 Uiso calc R 1 1
O O5 1.4313(3) 0.49495(5) 0.62408(9) 0.0483(3) Uani d . 1 1
C C18 1.5974(4) 0.44727(7) 0.61420(15) 0.0557(5) Uani d . 1 1
H H18A 1.7771 0.4482 0.6612 0.084 Uiso calc R 1 1
H H18B 1.6454 0.4453 0.5480 0.084 Uiso calc R 1 1
H H18C 1.4826 0.4159 0.6266 0.084 Uiso calc R 1 1

loop_
_atom_site_aniso_label
_atom_site_aniso_U_11
_atom_site_aniso_U_22
_atom_site_aniso_U_33
_atom_site_aniso_U_12
_atom_site_aniso_U_13
_atom_site_aniso_U_23
C1 0.0567(11) 0.0368(9) 0.0496(11) -0.0016(8) -0.0031(9) -0.0031(8)
O1 0.1060(12) 0.0399(7) 0.0672(9) 0.0002(7) 0.0168(9) 0.0057(7)
C2 0.0452(10) 0.0341(9) 0.0543(11) 0.0057(8) -0.0088(8) -0.0076(8)
C3 0.0497(11) 0.0340(9) 0.0739(13) 0.0046(8) -0.0110(10) -0.0083(9)
O2 0.0829(11) 0.0346(7) 0.0973(12) 0.0037(7) 0.0032(9) -0.0026(7)
C4 0.0552(12) 0.0403(11) 0.0957(16) 0.0130(9) -0.0056(12) -0.0230(11)
C5 0.0513(12) 0.0574(12) 0.0766(14) 0.0148(10) 0.0001(10) -0.0231(11)
C6 0.0468(11) 0.0481(10) 0.0635(12) 0.0122(9) -0.0009(9) -0.0082(9)
C7 0.0507(11) 0.0362(9) 0.0571(11) 0.0109(8) -0.0009(9) -0.0098(8)
O3 0.0770(10) 0.0630(9) 0.0802(11) 0.0197(8) 0.0303(8) -0.0026(8)
C8 0.0602(13) 0.0933(17) 0.0670(14) 0.0187(12) 0.0140(11) -0.0105(12)
C9 0.0577(11) 0.0348(9) 0.0524(11) -0.0001(8) 0.0084(9) 0.0014(8)
C10 0.0587(11) 0.0355(9) 0.0427(10) -0.0030(8) 0.0050(8) 0.0007(7)
C11 0.0469(10) 0.0359(8) 0.0419(9) -0.0021(7) 0.0047(7) 0.0024(7)
C12 0.0413(9) 0.0348(8) 0.0401(9) -0.0066(7) 0.0034(7) 0.0050(7)
C13 0.0420(9) 0.0360(9) 0.0422(9) -0.0046(7) 0.0068(7) 0.0007(7)
C14 0.0580(11) 0.0399(9) 0.0498(11) 0.0061(8) 0.0070(9) 0.0059(8)
C15 0.0801(14) 0.0472(11) 0.0450(11) 0.0117(10) 0.0120(10) 0.0145(9)
C16 0.0717(13) 0.0512(11) 0.0414(10) 0.0073(10) 0.0146(9) 0.0058(8)
O4 0.0487(7) 0.0368(6) 0.0453(7) -0.0061(5) 0.0065(5) 0.0096(5)
C17 0.0515(11) 0.0540(11) 0.0491(11) 0.0026(9) 0.0034(9) 0.0118(9)
O5 0.0586(8) 0.0430(7) 0.0455(7) 0.0042(6) 0.0150(6) 0.0017(5)
C18 0.0568(12) 0.0503(11) 0.0611(12) 0.0078(9) 0.0122(10) -0.0054(9)

loop_
_atom_type_symbol
_atom_type_description
_atom_type_scat_dispersion_real
_atom_type_scat_dispersion_imag
_atom_type_scat_source
C C 0.0033 0.0016 'International Tables Vol C Tables 4.2.6.8 and 6.1.1.4'
H H 0.0000 0.0000 'International Tables Vol C Tables 4.2.6.8 and 6.1.1.4'
O O 0.0106 0.0060 'International Tables Vol C Tables 4.2.6.8 and 6.1.1.4'

loop_
_geom_angle_atom_site_label_1
_geom_angle_atom_site_label_2
_geom_angle_atom_site_label_3
_geom_angle_site_symmetry_1
_geom_angle
O1 C1 C9 1 119.15(18)
O1 C1 C9 . 119.15(18)
O1 C1 C2 1 120.38(16)
O1 C1 C2 . 120.38(16)
C9 C1 C2 . 120.43(16)
C7 C2 C3 . 117.66(18)
C7 C2 C1 . 122.50(15)
C3 C2 C1 . 119.83(18)
O2 C3 C4 . 118.67(17)
O2 C3 C2 . 121.58(19)
C4 C3 C2 . 119.7(2)
C3 O2 H2 . 109.5
C5 C4 C3 . 121.45(18)
C5 C4 H4 . 119.3
C3 C4 H4 . 119.3
C4 C5 C6 . 119.7(2)
C4 C5 H5 . 120.1
C6 C5 H5 . 120.1
O3 C6 C7 . 116.04(16)
O3 C6 C5 . 124.80(19)
C7 C6 C5 . 119.2(2)
C6 C7 C2 . 122.20(17)
C6 C7 H7 . 118.9
C2 C7 H7 . 118.9
C6 O3 C8 . 117.49(17)
O3 C8 H8A . 109.5
O3 C8 H8B . 109.5
H8A C8 H8B . 109.5
O3 C8 H8C . 109.5
H8A C8 H8C . 109.5
H8B C8 H8C . 109.5
C10 C9 C1 . 121.63(17)
C10 C9 H9 . 119.2
C1 C9 H9 . 119.2
C9 C10 C11 . 126.80(17)
C9 C10 H10 . 116.6
C11 C10 H10 . 116.6
C12 C11 C16 . 118.04(16)
C12 C11 C10 . 119.54(15)
C16 C11 C10 . 122.35(16)
O4 C12 C11 . 119.81(14)
O4 C12 C13 . 119.15(14)
C11 C12 C13 . 121.01(15)
O5 C13 C14 . 124.84(15)
O5 C13 C12 . 115.50(14)
C14 C13 C12 . 119.67(16)
C15 C14 C13 . 119.24(16)
C15 C14 H14 . 120.4
C13 C14 H14 . 120.4
C16 C15 C14 . 121.55(17)
C16 C15 H15 . 119.2
C14 C15 H15 . 119.2
C15 C16 C11 . 120.47(17)
C15 C16 H16 . 119.8
C11 C16 H16 . 119.8
C12 O4 C17 . 113.69(13)
O4 C17 H17A . 109.5
O4 C17 H17B . 109.5
H17A C17 H17B . 109.5
O4 C17 H17C . 109.5
H17A C17 H17C . 109.5
H17B C17 H17C . 109.5
C13 O5 C18 . 117.41(13)
O5 C18 H18A . 109.5
O5 C18 H18B . 109.5
H18A C18 H18B . 109.5
O5 C18 H18C . 109.5
H18A C18 H18C . 109.5
H18B C18 H18C . 109.5

loop_
_geom_bond_atom_site_label_1
_geom_bond_atom_site_label_2
_geom_bond_site_symmetry_2
_geom_bond_distance
C1 O1 1 1.239(2)
C1 O1 . 1.239(2)
C1 C9 . 1.470(2)
C1 C2 . 1.470(3)
C2 C7 . 1.396(3)
C2 C3 . 1.407(2)
C3 O2 . 1.358(2)
C3 C4 . 1.378(3)
O2 H2 . 0.8300
C4 C5 . 1.375(3)
C4 H4 . 0.9400
C5 C6 . 1.388(3)
C5 H5 . 0.9400
C6 O3 . 1.374(2)
C6 C7 . 1.374(3)
C7 H7 . 0.9400
O3 C8 . 1.427(2)
C8 H8A . 0.9700
C8 H8B . 0.9700
C8 H8C . 0.9700
C9 C10 . 1.320(2)
C9 H9 . 0.9400
C10 C11 . 1.456(2)
C10 H10 . 0.9400
C11 C12 . 1.396(2)
C11 C16 . 1.401(2)
C12 O4 . 1.3735(18)
C12 C13 . 1.398(2)
C13 O5 . 1.3638(19)
C13 C14 . 1.384(2)
C14 C15 . 1.383(3)
C14 H14 . 0.9400
C15 C16 . 1.368(3)
C15 H15 . 0.9400
C16 H16 . 0.9400
O4 C17 . 1.428(2)
C17 H17A . 0.9700
C17 H17B . 0.9700
C17 H17C . 0.9700
O5 C18 . 1.426(2)
C18 H18A . 0.9700
C18 H18B . 0.9700
C18 H18C . 0.9700

loop_
_geom_hbond_atom_site_label_D
_geom_hbond_atom_site_label_H
_geom_hbond_atom_site_label_A
_geom_hbond_site_symmetry_A
_geom_hbond_distance_DH
_geom_hbond_distance_HA
_geom_hbond_distance_DA
_geom_hbond_angle_DHA
O2 H2 O1 . 0.83 1.81 2.543(2) 146
C4 H4 O4 4_476 0.94 2.57 3.468(2) 161

loop_
_geom_torsion_atom_site_label_1
_geom_torsion_atom_site_label_2
_geom_torsion_atom_site_label_3
_geom_torsion_atom_site_label_4
_geom_torsion_site_symmetry_1
_geom_torsion_site_symmetry_4
_geom_torsion
C9 C1 O1 O1 . 1 0.0(7)
C2 C1 O1 O1 . 1 0.0(7)
O1 C1 C2 C7 1 . 172.15(17)
O1 C1 C2 C7 . . 172.15(17)
C9 C1 C2 C7 . . -10.2(3)
O1 C1 C2 C3 1 . -8.7(3)
O1 C1 C2 C3 . . -8.7(3)
C9 C1 C2 C3 . . 168.97(16)
C7 C2 C3 O2 . . -178.73(16)
C1 C2 C3 O2 . . 2.0(3)
C7 C2 C3 C4 . . 2.4(3)
C1 C2 C3 C4 . . -176.83(17)
O2 C3 C4 C5 . . 178.46(19)
C2 C3 C4 C5 . . -2.6(3)
C3 C4 C5 C6 . . 0.8(3)
C4 C5 C6 O3 . . -178.65(19)
C4 C5 C6 C7 . . 1.2(3)
O3 C6 C7 C2 . . 178.49(16)
C5 C6 C7 C2 . . -1.4(3)
C3 C2 C7 C6 . . -0.4(3)
C1 C2 C7 C6 . . 178.80(17)
C7 C6 O3 C8 . . 178.92(17)
C5 C6 O3 C8 . . -1.2(3)
O1 C1 C9 C10 1 . -3.1(3)
O1 C1 C9 C10 . . -3.1(3)
C2 C1 C9 C10 . . 179.19(17)
C1 C9 C10 C11 . . 173.37(17)
C9 C10 C11 C12 . . 167.80(18)
C9 C10 C11 C16 . . -15.2(3)
C16 C11 C12 O4 . . -176.65(16)
C10 C11 C12 O4 . . 0.4(2)
C16 C11 C12 C13 . . 1.1(3)
C10 C11 C12 C13 . . 178.18(16)
O4 C12 C13 O5 . . -4.5(2)
C11 C12 C13 O5 . . 177.70(15)
O4 C12 C13 C14 . . 175.79(15)
C11 C12 C13 C14 . . -2.0(3)
O5 C13 C14 C15 . . -178.06(17)
C12 C13 C14 C15 . . 1.6(3)
C13 C14 C15 C16 . . -0.3(3)
C14 C15 C16 C11 . . -0.5(3)
C12 C11 C16 C15 . . 0.2(3)
C10 C11 C16 C15 . . -176.85(19)
C11 C12 O4 C17 . . -91.57(18)
C13 C12 O4 C17 . . 90.65(19)
C14 C13 O5 C18 . . -7.5(2)
C12 C13 O5 C18 . . 172.89(15)

_cod_database_fobs_code 1544251
